data_1559078
loop_
_publ_author_name
'Searle, Graeme H.'
'Wang, Dong-Ni'
'Larsen, Sine'
'Larsen, Erik'

_publ_section_title
;
 The Structure of a Novel Complex of Cobalt(III) with a Tridentate
 Macrocyclic Ligand with Tertiary Amine Donors, [CoL(NCCH3)2Cl]CoCl4 (L =
 1,4,7-Trimethyl-1,4,7-triazacyclononane)
;
_journal_name_full 'Acta Chemica Scandinavica'
_journal_page_first 38
_journal_page_last 42
_journal_paper_doi 10.3891/acta.chem.scand.46-0038
_journal_volume 46
_journal_year 1992
_chemical_formula_sum 'C13 H27 Cl5 Co2 N5'
_chemical_formula_weight 548.52
_chemical_name_common
;
[CoL(NCCH3)2Cl]CoCl4 (L = 1,4,7-Trimethyl-1,4,7-triazacyclononane)
;
_space_group_IT_number 14
_space_group_name_Hall '-P 2ybc'
_space_group_name_H-M_alt 'P 1 21/c 1'
_symmetry_cell_setting monoclinic
_symmetry_Int_Tables_number 14
_symmetry_space_group_name_Hall '-P 2ybc'
_symmetry_space_group_name_H-M 'P 1 21/c 1'
_cell_angle_alpha 90.
_cell_angle_beta 98.37(2)
_cell_angle_gamma 90.
_cell_formula_units_Z 8
_cell_length_a 12.172(3)
_cell_length_b 14.331(4)
_cell_length_c 26.032(5)
_cell_volume 4492.6(19)
_diffrn_ambient_temperature 110
_diffrn_radiation_probe x-ray
_diffrn_radiation_type MoK\a
_diffrn_radiation_wavelength 0.71073
_exptl_absorpt_coefficient_mu 2.0838
_exptl_crystal_density_diffrn 1.622
_refine_ls_goodness_of_fit_ref 1.1
_refine_ls_number_parameters 363
_refine_ls_number_reflns 3476
_refine_ls_R_factor_gt 0.058
_refine_ls_wR_factor_gt 0.062
_cod_data_source_file Acta-Chem-Scand-1992-46-38.cif
_cod_data_source_block 1
_cod_original_sg_symbol_H-M 'P 21/c'
_cod_database_code 1559078

loop_
_space_group_symop_id
_space_group_symop_operation_xyz
1 x,y,z
2 -x,1/2+y,1/2-z
3 -x,-y,-z
4 x,1/2-y,1/2+z

loop_
_atom_site_label
_atom_site_type_symbol
_atom_site_thermal_displace_type
_atom_site_fract_x
_atom_site_fract_y
_atom_site_fract_z
_atom_site_occupancy
_atom_site_U_iso_or_equiv
_atom_site_calc_flag
_atom_site_refinement_flags
_atom_site_disorder_assembly
_atom_site_disorder_group
Co1 Co Uiso 0.28610(10) 0.24930(10) -0.06966(5) 1.000 0.0171(4) . . . .
Co2 Co Uiso 0.84500(10) 0.20790(10) 0.25389(5) 1.000 0.0185(4) . . . .
Co4 Co Uiso 0.34760(10) 0.39720(10) 0.67933(7) 1.000 0.0331(4) . . . .
Co3 Co Uiso 0.80620(10) 0.29100(10) 0.01120(5) 1.000 0.0213(4) . . . .
Cl1 Cl Uiso 0.1694(2) 0.1643(2) -0.12520(10) 1.000 0.0261(8) . . . .
ClM1 Cl Uiso 0.2772(9) 0.3300(9) -0.1748(4) 1.000 0.033(4) . . . .
ClM2 Cl Uiso 0.3711(9) 0.0587(8) -0.0532(5) 1.000 0.032(4) . . . .
ClM3 Cl Uiso 0.3340(10) 0.3805(9) 0.0185(5) 1.000 0.042(4) . . . .
Cl2 Cl Uiso 0.9937(3) 0.1187(2) 0.28080(10) 1.000 0.0393(8) . . . .
Cl41A Cl Uiso 0.3400(10) 0.2436(9) 0.6583(4) 0.300 0.052(3) . . . .
Cl44A Cl Uiso 0.3812(8) 0.4604(7) 0.5936(4) 0.300 0.034(3) . . . .
Cl41 Cl Uiso 0.3355(5) 0.2387(4) 0.7015(3) 0.600 0.0608(13) . . . .
Cl42 Cl Uiso 0.4704(3) 0.4583(2) 0.74530(10) 1.000 0.0474(10) . . . .
Cl43 Cl Uiso 0.1771(2) 0.4573(2) 0.68080(10) 1.000 0.0331(8) . . . .
Cl44 Cl Uiso 0.4131(4) 0.4130(3) 0.6058(2) 0.700 0.0355(10) . . . .
Cl31 Cl Uiso 0.7776(2) 0.1368(2) 0.02500(10) 1.000 0.0260(8) . . . .
Cl32 Cl Uiso 0.9913(2) 0.3182(2) 0.02870(10) 1.000 0.0294(8) . . . .
Cl33 Cl Uiso 0.7372(2) 0.3235(2) -0.07320(10) 1.000 0.0285(8) . . . .
Cl34 Cl Uiso 0.7155(2) 0.3882(2) 0.06140(10) 1.000 0.0269(8) . . . .
Cl41C Cl Uiso 0.245(3) 0.278(2) 0.1640(10) 0.100 0.052(9) . . . .
N1A1 N Uiso 0.1729(7) 0.3430(6) -0.0736(3) 1.000 0.023(3) . . . .
N1A2 N Uiso 0.2225(7) 0.1910(6) -0.0154(3) 1.000 0.020(3) . . . .
N11 N Uiso 0.3534(6) 0.3102(6) -0.1257(3) 1.000 0.019(3) . . . .
N12 N Uiso 0.4046(7) 0.1553(6) -0.0665(3) 1.000 0.023(3) . . . .
N13 N Uiso 0.3886(7) 0.3229(6) -0.0192(3) 1.000 0.027(3) . . . .
C1A11 C Uiso 0.0971(9) 0.3899(8) -0.0779(4) 1.000 0.023(3) . . . .
C1A12 C Uiso -0.0012(9) 0.4531(7) -0.0846(4) 1.000 0.028(3) . . . .
C1A21 C Uiso 0.1731(9) 0.1517(8) 0.0123(4) 1.000 0.028(3) . . . .
C1A22 C Uiso 0.1090(10) 0.0981(9) 0.0453(5) 1.000 0.047(4) . . . .
C11 C Uiso 0.4475(9) 0.2505(8) -0.1382(4) 1.000 0.028(3) . . . .
C12 C Uiso 0.4364(9) 0.1517(8) -0.1200(4) 1.000 0.032(3) . . . .
C13 C Uiso 0.3960(9) 0.4011(8) -0.1036(4) 1.000 0.032(3) . . . .
C14 C Uiso 0.4567(9) 0.3849(8) -0.0482(4) 1.000 0.032(3) . . . .
C15 C Uiso 0.5030(10) 0.1846(8) -0.0278(5) 1.000 0.036(3) . . . .
C16 C Uiso 0.4640(10) 0.2530(9) 0.0097(5) 1.000 0.036(3) . . . .
N2A1 N Uiso 0.7613(7) 0.1194(6) 0.2886(3) 1.000 0.023(3) . . . .
N2A2 N Uiso 0.8767(8) 0.2748(6) 0.3179(3) 1.000 0.027(3) . . . .
N21 N Uiso 0.8129(8) 0.1435(6) 0.1862(4) 1.000 0.032(3) . . . .
N22 N Uiso 0.9306(7) 0.2992(6) 0.2179(3) 1.000 0.020(3) . . . .
N23 N Uiso 0.7115(7) 0.2850(6) 0.2308(3) 1.000 0.023(3) . . . .
C2M1 C Uiso 0.807(2) 0.0370(10) 0.1913(8) 1.000 0.095(6) . . . .
C2M2 C Uiso 1.0410(10) 0.3190(10) 0.2444(5) 1.000 0.091(5) . . . .
C2M3 C Uiso 0.6450(10) 0.3080(10) 0.2737(5) 1.000 0.071(4) . . . .
C2A11 C Uiso 0.7290(10) 0.0640(8) 0.3129(4) 1.000 0.036(4) . . . .
C2A12 C Uiso 0.6830(10) -0.0095(8) 0.3447(4) 1.000 0.043(4) . . . .
C2A21 C Uiso 0.8932(9) 0.3091(7) 0.3575(4) 1.000 0.025(3) . . . .
C2A22 C Uiso 0.9125(9) 0.3579(8) 0.4075(4) 1.000 0.027(3) . . . .
C21 C Uiso 0.8990(10) 0.1720(10) 0.1563(5) 1.000 0.053(4) . . . .
C22 C Uiso 0.9370(10) 0.2610(10) 0.1649(6) 1.000 0.061(4) . . . .
C23 C Uiso 0.7000(10) 0.1750(10) 0.1609(5) 1.000 0.048(4) . . . .
C24 C Uiso 0.6410(10) 0.2290(10) 0.1930(6) 1.000 0.061(4) . . . .
C25 C Uiso 0.8650(10) 0.3840(10) 0.2136(5) 1.000 0.052(4) . . . .
C26 C Uiso 0.7466(9) 0.3746(8) 0.2094(5) 1.000 0.034(3) . . . .

loop_
_atom_type_symbol
_atom_type_description
_atom_type_scat_dispersion_real
_atom_type_scat_dispersion_imag
_atom_type_scat_source
C C 0.0033 0.0016 ' International Tables Vol C Tables 4.2.6.8 and 6.1.1.4'
Cl Cl 0.1484 0.1585 ' International Tables Vol C Tables 4.2.6.8 and 6.1.1.4'
Co Co 0.3494 0.9721 ' International Tables Vol C Tables 4.2.6.8 and 6.1.1.4'
N N 0.0061 0.0033 ' International Tables Vol C Tables 4.2.6.8 and 6.1.1.4'

loop_
_geom_angle_atom_site_label_1
_geom_angle_atom_site_label_2
_geom_angle_atom_site_label_3
_geom_angle
_geom_angle_site_symmetry_1
_geom_angle_site_symmetry_2
_geom_angle_site_symmetry_3
_geom_angle_publ_flag
Cl1 Co1 N1A1 87.9(3) . . . yes
Cl1 Co1 N1A2 87.2(3) . . . yes
Cl1 Co1 N11 93.2(2) . . . yes
Cl1 Co1 N12 92.7(3) . . . yes
Cl1 Co1 N13 178.7(2) . . . yes
N1A1 Co1 N1A2 88.9(4) . . . yes
N1A1 Co1 N11 91.3(3) . . . yes
N1A1 Co1 N12 178.6(4) . . . yes
N1A1 Co1 N13 92.4(4) . . . yes
N1A2 Co1 N11 179.5(4) . . . yes
N1A2 Co1 N12 92.5(4) . . . yes
N1A2 Co1 N13 91.5(3) . . . yes
N11 Co1 N12 87.3(3) . . . yes
N11 Co1 N13 88.0(3) . . . yes
N12 Co1 N13 87.1(3) . . . yes
Cl2 Co2 N22 93.9(3) . . . yes
Cl2 Co2 N23 178.8(3) . . . yes
N2A1 Co2 N2A2 88.6(4) . . . yes
N2A1 Co2 N21 93.5(4) . . . yes
N2A1 Co2 N22 179.7(3) . . . yes
N2A1 Co2 N23 92.5(4) . . . yes
N2A2 Co2 N21 177.7(4) . . . yes
N2A2 Co2 N22 91.6(4) . . . yes
N2A2 Co2 N23 92.1(4) . . . yes
N21 Co2 N22 86.4(4) . . . yes
N21 Co2 N23 86.7(4) . . . yes
N22 Co2 N23 87.3(4) . . . yes
Cl2 Co2 N21 93.3(3) . . . yes
Cl2 Co2 N2A1 86.4(3) . . . yes
Cl2 Co2 N2A2 87.8(3) . . . yes
Cl41A Co4 Cl42 123.6(3) . . . yes
Cl44A Co4 Cl43 98.5(2) . . . yes
Cl41A Co4 Cl44A 98.2(4) . . . yes
Cl41 Co4 Cl43 105.91(18) . . . yes
Cl42 Co4 Cl43 110.17(13) . . . yes
Cl42 Co4 Cl44 109.66(16) . . . yes
Cl44A Co4 Cl42 111.0(2) . . . yes
Cl43 Co4 Cl44 115.40(16) . . . yes
Cl41A Co4 Cl43 111.7(3) . . . yes
Cl41 Co4 Cl42 104.1(2) . . . yes
Cl32 Co3 Cl34 109.09(11) . . . yes
Cl33 Co3 Cl34 106.47(11) . . . yes
Cl31 Co3 Cl32 107.82(11) . . . yes
Cl31 Co3 Cl33 107.88(11) . . . yes
Cl31 Co3 Cl34 113.69(11) . . . yes
Cl32 Co3 Cl33 111.96(11) . . . yes
Co4 Cl41A Cl41 80.0(7) . . . yes
Co4 Cl41 Cl41A 71.6(7) . . . yes
Co1 N1A1 C1A11 171.6(9) . . . yes
Co1 N1A2 C1A21 170.9(8) . . . yes
Co1 N11 C11 108.6(6) . . . yes
Co1 N11 C13 105.1(6) . . . yes
ClM1 N11 C13 107.6(8) . . . yes
C11 N11 C13 110.4(8) . . . yes
ClM1 N11 C11 108.7(8) . . . yes
Co1 N11 ClM1 116.3(6) . . . yes
Co1 N12 ClM2 114.8(7) . . . yes
Co1 N12 C12 105.8(6) . . . yes
ClM2 N12 C12 107.4(8) . . . yes
ClM2 N12 C15 108.6(8) . . . yes
C12 N12 C15 110.0(8) . . . yes
Co1 N12 C15 110.1(6) . . . yes
Co1 N13 ClM3 115.4(7) . . . yes
Co1 N13 C14 108.9(6) . . . yes
ClM3 N13 C14 109.5(8) . . . yes
ClM3 N13 C16 109.7(8) . . . yes
Co1 N13 C16 105.1(7) . . . yes
C14 N13 C16 108.0(8) . . . yes
N1A1 C1A11 C1A12 178.5(11) . . . yes
N1A2 C1A21 C1A22 177.0(12) . . . yes
N11 C11 C12 111.2(9) . . . yes
N12 C12 C11 107.9(9) . . . yes
N11 C13 C14 108.9(9) . . . yes
N13 C14 C13 109.7(9) . . . yes
N12 C15 C16 108.6(9) . . . yes
N13 C16 C15 109.9(10) . . . yes
Co2 N2A1 C2A11 168.8(9) . . . yes
Co2 N2A2 C2A21 175.2(9) . . . yes
Co2 N21 C23 107.4(7) . . . yes
Co2 N21 C2M1 113.1(10) . . . yes
Co2 N21 C21 106.4(7) . . . yes
C21 N21 C23 111.4(10) . . . yes
C2M1 N21 C21 111.9(12) . . . yes
C2M1 N21 C23 106.6(12) . . . yes
Co2 N22 C2M2 114.7(7) . . . yes
C2M2 N22 C22 110.0(9) . . . yes
Co2 N22 C22 107.1(7) . . . yes
Co2 N22 C25 105.5(7) . . . yes
C22 N22 C25 109.7(9) . . . yes
C2M2 N22 C25 109.6(9) . . . yes
Co2 N23 C26 109.1(6) . . . yes
C2M3 N23 C24 107.2(9) . . . yes
C24 N23 C26 113.4(9) . . . yes
Co2 N23 C2M3 113.7(7) . . . yes
C2M3 N23 C26 107.7(9) . . . yes
Co2 N23 C24 106.0(7) . . . yes
N2A1 C2A11 C2A12 178.6(13) . . . yes
N2A2 C2A21 C2A22 177.1(11) . . . yes
N21 C21 C22 115.4(11) . . . yes
N22 C22 C21 115.6(12) . . . yes
N21 C23 C24 114.6(11) . . . yes
N23 C24 C23 113.8(10) . . . yes
N22 C25 C26 117.6(11) . . . yes
N23 C26 C25 113.1(10) . . . yes

loop_
_geom_bond_atom_site_label_1
_geom_bond_atom_site_label_2
_geom_bond_distance
_geom_bond_site_symmetry_1
_geom_bond_site_symmetry_2
_geom_bond_publ_flag
Co1 Cl1 2.235(3) . . yes
Co1 N1A1 1.916(9) . . yes
Co1 N1A2 1.900(8) . . yes
Co1 N11 1.977(8) . . yes
Co1 N12 1.967(9) . . yes
Co1 N13 1.979(8) . . yes
Co2 N2A2 1.913(8) . . yes
Co2 Cl2 2.243(4) . . yes
Co2 N2A1 1.932(9) . . yes
Co2 N23 1.985(9) . . yes
Co2 N21 1.977(10) . . yes
Co2 N22 1.990(9) . . yes
Co4 Cl41 2.354(6) . . yes
Co4 Cl44 2.190(5) . . yes
Co4 Cl42 2.281(3) . . yes
Co4 Cl43 2.252(3) . . yes
Co4 Cl41A 2.267(13) . . yes
Co4 Cl44A 2.497(10) . . yes
Co3 Cl32 2.267(3) . . yes
Co3 Cl31 2.274(3) . . yes
Co3 Cl34 2.299(3) . . yes
Co3 Cl33 2.283(3) . . yes
ClM1 N11 1.493(13) . . yes
ClM2 N12 1.498(14) . . yes
ClM3 N13 1.509(15) . . yes
Cl41A Cl41 1.136(13) . . yes
N1A1 C1A11 1.134(14) . . yes
N1A2 C1A21 1.151(14) . . yes
N11 C13 1.487(14) . . yes
N11 C11 1.503(14) . . yes
N12 C15 1.508(15) . . yes
N12 C12 1.500(13) . . yes
N13 C16 1.487(15) . . yes
N13 C14 1.493(14) . . yes
C1A11 C1A12 1.491(15) . . no
C1A21 C1A22 1.460(17) . . no
C11 C12 1.505(16) . . no
C13 C14 1.539(15) . . no
C15 C16 1.508(18) . . no
N2A1 C2A11 1.121(14) . . yes
N2A2 C2A21 1.133(13) . . yes
N21 C23 1.504(16) . . yes
N21 C2M1 1.535(17) . . yes
N21 C21 1.452(16) . . yes
N22 C2M2 1.447(15) . . yes
N22 C22 1.497(17) . . yes
N22 C25 1.450(16) . . yes
N23 C26 1.487(14) . . yes
N23 C2M3 1.508(15) . . yes
N23 C24 1.450(17) . . yes
C2A11 C2A12 1.498(16) . . no
C2A21 C2A22 1.466(15) . . no
C21 C22 1.36(2) . . no
C23 C24 1.410(19) . . no
C25 C26 1.436(17) . . no

loop_
_geom_torsion_atom_site_label_1
_geom_torsion_atom_site_label_2
_geom_torsion_atom_site_label_3
_geom_torsion_atom_site_label_4
_geom_torsion
_geom_torsion_site_symmetry_1
_geom_torsion_site_symmetry_2
_geom_torsion_site_symmetry_3
_geom_torsion_site_symmetry_4
_geom_torsion_publ_flag
Cl1 Co1 N11 ClM1 35.1(7) . . . . no
Cl1 Co1 N11 C11 -87.9(6) . . . . no
Cl1 Co1 N11 C13 154.0(6) . . . . no
N1A1 Co1 N11 ClM1 -52.8(8) . . . . no
N1A1 Co1 N11 C11 -175.8(6) . . . . no
N1A1 Co1 N11 C13 66.1(6) . . . . no
N12 Co1 N11 ClM1 127.7(8) . . . . no
N12 Co1 N11 C11 4.7(6) . . . . no
N12 Co1 N11 C13 -113.5(6) . . . . no
N13 Co1 N11 ClM1 -145.1(8) . . . . no
N13 Co1 N11 C11 91.9(6) . . . . no
N13 Co1 N11 C13 -26.3(6) . . . . no
Cl1 Co1 N12 ClM2 -53.2(7) . . . . no
Cl1 Co1 N12 C12 65.0(6) . . . . no
Cl1 Co1 N12 C15 -176.2(6) . . . . no
N1A2 Co1 N12 ClM2 34.1(7) . . . . no
N1A2 Co1 N12 C12 152.3(6) . . . . no
N1A2 Co1 N12 C15 -88.8(7) . . . . no
N11 Co1 N12 ClM2 -146.3(7) . . . . no
N11 Co1 N12 C12 -28.1(6) . . . . no
N11 Co1 N12 C15 90.7(7) . . . . no
N13 Co1 N12 ClM2 125.5(7) . . . . no
N13 Co1 N12 C12 -116.3(7) . . . . no
N13 Co1 N12 C15 2.6(7) . . . . no
N1A1 Co1 N13 ClM3 34.1(8) . . . . no
N1A1 Co1 N13 C14 -89.4(7) . . . . no
N1A1 Co1 N13 C16 155.0(7) . . . . no
N1A2 Co1 N13 ClM3 -54.8(8) . . . . no
N1A2 Co1 N13 C14 -178.4(7) . . . . no
N1A2 Co1 N13 C16 66.1(7) . . . . no
N11 Co1 N13 ClM3 125.3(8) . . . . no
N11 Co1 N13 C14 1.8(7) . . . . no
N11 Co1 N13 C16 -113.7(7) . . . . no
N12 Co1 N13 ClM3 -147.3(8) . . . . no
N12 Co1 N13 C14 89.2(7) . . . . no
N12 Co1 N13 C16 -26.3(7) . . . . no
N23 Co2 N21 C21 109.5(8) . . . . no
N23 Co2 N21 C23 -9.9(7) . . . . no
Cl2 Co2 N22 C2M2 -37.7(8) . . . . no
Cl2 Co2 N22 C22 84.7(7) . . . . no
Cl2 Co2 N22 C25 -158.5(7) . . . . no
N2A2 Co2 N22 C2M2 50.2(8) . . . . no
N2A2 Co2 N22 C22 172.6(7) . . . . no
N2A2 Co2 N22 C25 -70.5(7) . . . . no
N21 Co2 N22 C2M2 -130.8(8) . . . . no
N21 Co2 N22 C22 -8.4(7) . . . . no
N21 Co2 N22 C25 108.5(7) . . . . no
N23 Co2 N22 C2M2 142.3(8) . . . . no
N23 Co2 N22 C22 -95.3(7) . . . . no
N23 Co2 N22 C25 21.6(7) . . . . no
N2A1 Co2 N23 C2M3 49.3(8) . . . . no
N2A1 Co2 N23 C24 -68.1(8) . . . . no
N2A1 Co2 N23 C26 169.4(7) . . . . no
N2A2 Co2 N23 C2M3 -39.3(8) . . . . no
N2A2 Co2 N23 C24 -156.8(8) . . . . no
N2A2 Co2 N23 C26 80.8(7) . . . . no
N21 Co2 N23 C2M3 142.7(8) . . . . no
Cl2 Co2 N21 C2M1 51.6(11) . . . . no
Cl2 Co2 N21 C21 -71.7(7) . . . . no
Cl2 Co2 N21 C23 168.9(7) . . . . no
N2A1 Co2 N21 C2M1 -35.0(12) . . . . no
N2A1 Co2 N21 C21 -158.2(8) . . . . no
N2A1 Co2 N21 C23 82.3(8) . . . . no
N22 Co2 N21 C2M1 145.2(12) . . . . no
N22 Co2 N21 C21 22.0(8) . . . . no
N22 Co2 N21 C23 -97.4(8) . . . . no
N23 Co2 N21 C2M1 -127.3(12) . . . . no
N21 Co2 N23 C26 -97.2(7) . . . . no
N22 Co2 N23 C2M3 -130.8(8) . . . . no
N22 Co2 N23 C24 111.8(8) . . . . no
N22 Co2 N23 C26 -10.7(7) . . . . no
N21 Co2 N23 C24 25.3(8) . . . . no
ClM1 N11 C13 C14 169.4(8) . . . . no
C11 N11 C13 C14 -72.1(10) . . . . no
Co1 N11 C11 C12 20.4(9) . . . . no
ClM1 N11 C11 C12 -107.1(10) . . . . no
C13 N11 C11 C12 135.1(9) . . . . no
Co1 N11 C13 C14 44.8(9) . . . . no
C12 N12 C15 C16 138.1(10) . . . . no
ClM2 N12 C12 C11 168.6(8) . . . . no
C15 N12 C12 C11 -73.4(10) . . . . no
Co1 N12 C12 C11 45.5(9) . . . . no
ClM2 N12 C15 C16 -104.7(10) . . . . no
Co1 N12 C15 C16 21.9(11) . . . . no
ClM3 N13 C14 C13 -104.2(10) . . . . no
Co1 N13 C14 C13 22.8(10) . . . . no
Co1 N13 C16 C15 45.5(10) . . . . no
ClM3 N13 C16 C15 170.1(9) . . . . no
C16 N13 C14 C13 136.4(9) . . . . no
C14 N13 C16 C15 -70.7(11) . . . . no
N11 C11 C12 N12 -43.9(11) . . . . no
N11 C13 C14 N13 -45.6(11) . . . . no
N12 C15 C16 N13 -45.0(12) . . . . no
Co2 N21 C21 C22 -33.6(13) . . . . no
C2M1 N21 C21 C22 -157.6(13) . . . . no
C23 N21 C21 C22 83.2(14) . . . . no
Co2 N21 C23 C24 -8.5(13) . . . . no
C2M1 N21 C23 C24 113.1(14) . . . . no
C21 N21 C23 C24 -124.6(12) . . . . no
Co2 N22 C22 C21 -8.4(13) . . . . no
C2M2 N22 C22 C21 116.9(12) . . . . no
C25 N22 C22 C21 -122.5(12) . . . . no
Co2 N22 C25 C26 -30.2(12) . . . . no
C2M2 N22 C25 C26 -154.2(11) . . . . no
C22 N22 C25 C26 84.9(13) . . . . no
Co2 N23 C24 C23 -37.0(13) . . . . no
C2M3 N23 C24 C23 -158.7(12) . . . . no
C26 N23 C24 C23 82.6(14) . . . . no
Co2 N23 C26 C25 -3.3(12) . . . . no
C2M3 N23 C26 C25 120.5(11) . . . . no
C24 N23 C26 C25 -121.1(11) . . . . no
N21 C21 C22 N22 28.7(16) . . . . no
N21 C23 C24 N23 31.1(16) . . . . no
N22 C25 C26 N23 23.2(15) . . . . no
